data_4135412
loop_
_publ_author_name
'Chandrachud, Preeti P.'
'Wojtas, Lukasz'
'Lopchuk, Justin M.'

_publ_section_title
;
 Decarboxylative Amination: Diazirines as Single and Double Electrophilic
 Nitrogen Transfer Reagents.
;
_journal_issue 52
_journal_name_full 'Journal of the American Chemical Society'
_journal_page_first 21743
_journal_page_last 21750
_journal_paper_doi 10.1021/jacs.0c09403
_journal_volume 142
_journal_year 2020
_chemical_formula_moiety 'C15 H19 N3 O2 S'
_chemical_formula_sum 'C15 H19 N3 O2 S'
_chemical_formula_weight 305.39
_space_group_crystal_system monoclinic
_space_group_IT_number 14
_space_group_name_Hall '-P 2yn'
_space_group_name_H-M_alt 'P 1 21/n 1'
_atom_sites_solution_hydrogens geom
_atom_sites_solution_primary dual
_audit_creation_date 2019-08-02
_audit_creation_method
;
Olex2 1.2
(compiled 2018.05.29 svn.r3508 for OlexSys, GUI svn.r5506)
;
_cell_angle_alpha 90
_cell_angle_beta 93.629(3)
_cell_angle_gamma 90
_cell_formula_units_Z 4
_cell_length_a 7.9874(8)
_cell_length_b 16.3053(15)
_cell_length_c 11.7305(11)
_cell_measurement_reflns_used 9819
_cell_measurement_temperature 135(2)
_cell_measurement_theta_max 79.59
_cell_measurement_theta_min 4.65
_cell_volume 1524.7(3)
_computing_cell_refinement 'SAINT V8.38A (?, 2016)'
_computing_data_reduction 'SAINT V8.38A (?, 2016)'
_computing_molecular_graphics 'Olex2 (Dolomanov et al., 2009)'
_computing_publication_material 'Olex2 (Dolomanov et al., 2009)'
_computing_structure_refinement 'XL (Sheldrick, 2008)'
_computing_structure_solution 'XT (Sheldrick, 2015)'
_diffrn_ambient_temperature 135.0
_diffrn_measured_fraction_theta_full 1.000
_diffrn_measured_fraction_theta_max 0.986
_diffrn_measurement_device_type 'Bruker D8 Venture PHOTON II CPAD'
_diffrn_measurement_method 'omega scans'
_diffrn_radiation_monochromator mirrors
_diffrn_radiation_type CuK\a
_diffrn_radiation_wavelength 1.54178
_diffrn_reflns_av_R_equivalents 0.0381
_diffrn_reflns_av_unetI/netI 0.0209
_diffrn_reflns_Laue_measured_fraction_full 1.000
_diffrn_reflns_Laue_measured_fraction_max 0.986
_diffrn_reflns_limit_h_max 10
_diffrn_reflns_limit_h_min -9
_diffrn_reflns_limit_k_max 20
_diffrn_reflns_limit_k_min -20
_diffrn_reflns_limit_l_max 14
_diffrn_reflns_limit_l_min -14
_diffrn_reflns_number 25295
_diffrn_reflns_point_group_measured_fraction_full 1.000
_diffrn_reflns_point_group_measured_fraction_max 0.986
_diffrn_reflns_theta_full 67.679
_diffrn_reflns_theta_max 80.042
_diffrn_reflns_theta_min 4.650
_diffrn_source 'INCOATEC Imus micro-focus source'
_diffrn_standards_number 0
_exptl_absorpt_coefficient_mu 1.957
_exptl_absorpt_correction_T_max 1.0000
_exptl_absorpt_correction_T_min 0.8249
_exptl_absorpt_correction_type multi-scan
_exptl_absorpt_process_details
;
SADABS-2016/2 (Bruker,2016/2) was used for absorption correction.
wR2(int) was 0.0965 before and 0.0615 after correction.
The Ratio of minimum to maximum transmission is 0.8249.
The \l/2 correction factor is Not present.
;
_exptl_crystal_density_diffrn 1.330
_exptl_crystal_description plate
_exptl_crystal_F_000 648
_exptl_crystal_size_max 0.3
_exptl_crystal_size_mid 0.1
_exptl_crystal_size_min 0.04
_refine_diff_density_max 0.323
_refine_diff_density_min -0.394
_refine_diff_density_rms 0.047
_refine_ls_extinction_method none
_refine_ls_goodness_of_fit_ref 1.052
_refine_ls_hydrogen_treatment constr
_refine_ls_matrix_type full
_refine_ls_number_parameters 190
_refine_ls_number_reflns 3283
_refine_ls_number_restraints 0
_refine_ls_restrained_S_all 1.052
_refine_ls_R_factor_all 0.0385
_refine_ls_R_factor_gt 0.0359
_refine_ls_shift/su_max 0.001
_refine_ls_shift/su_mean 0.000
_refine_ls_structure_factor_coef Fsqd
_refine_ls_weighting_details 'w=1/[\s^2^(Fo^2^)+(0.0484P)^2^+0.5851P] where P=(Fo^2^+2Fc^2^)/3'
_refine_ls_weighting_scheme calc
_refine_ls_wR_factor_gt 0.0949
_refine_ls_wR_factor_ref 0.0974
_reflns_Friedel_coverage 0.000
_reflns_number_gt 3059
_reflns_number_total 3283
_reflns_threshold_expression 'I > 2\s(I)'
_cod_data_source_file ja0c09403_si_007.cif
_cod_data_source_block J
_cod_depositor_comments 'Adding full bibliography for 4135411--4135418.cif.'
_cod_database_code 4135412
_shelx_shelxl_version_number 2018/3
_shelx_space_group_comment
;
The symmetry employed for this shelxl refinement is uniquely defined
by the following loop, which should always be used as a source of
symmetry information in preference to the above space-group names.
They are only intended as comments.
;
_shelx_estimated_absorpt_t_max 0.926
_shelx_estimated_absorpt_t_min 0.591
_olex2_refinement_description
;
1. Fixed Uiso
 At 1.2 times of:
  All C(H) groups, All C(H,H) groups
 At 1.5 times of:
  All C(H,H,H,H,H,H) groups
2. Others
 Fixed Sof: H21A(0.5) H21B(0.5) H21C(0.5) H21D(0.5) H21E(0.5) H21F(0.5)
3.a Ternary CH refined with riding coordinates:
 C6(H6)
3.b Secondary CH2 refined with riding coordinates:
 C7(H7A,H7B), C8(H8A,H8B), C10(H10A,H10B), C11(H11A,H11B)
3.c Aromatic/amide H refined with riding coordinates:
 C1(H1), C3(H3), C4(H4), C16(H16), C17(H17), C19(H19), C20(H20)
3.d Disordered Me refined with riding coordinates:
 C21(H21A,H21B,H21C,H21D,H21E,H21F)
;
_olex2_submission_special_instructions 'No special instructions were received'

loop_
_space_group_symop_operation_xyz
'x, y, z'
'-x+1/2, y+1/2, -z+1/2'
'-x, -y, -z'
'x-1/2, -y-1/2, z-1/2'

loop_
_atom_site_label
_atom_site_type_symbol
_atom_site_fract_x
_atom_site_fract_y
_atom_site_fract_z
_atom_site_U_iso_or_equiv
_atom_site_adp_type
_atom_site_occupancy
_atom_site_site_symmetry_order
_atom_site_calc_flag
_atom_site_refinement_flags_posn
_atom_site_refinement_flags_adp
_atom_site_refinement_flags_occupancy
_atom_site_disorder_assembly
_atom_site_disorder_group
C1 C 0.16957(17) 0.98083(9) 0.58508(12) 0.0327(3) Uani 1 1 d . . . . .
H1 H 0.104280 0.946132 0.534683 0.039 Uiso 1 1 calc R . . . .
N2 N 0.13250(15) 1.05843(8) 0.60491(11) 0.0363(3) Uani 1 1 d . . . . .
C3 C 0.25793(18) 1.08512(9) 0.68148(12) 0.0328(3) Uani 1 1 d . . . . .
H3 H 0.265908 1.138954 0.712302 0.039 Uiso 1 1 calc R . . . .
C4 C 0.36908(17) 1.02367(8) 0.70695(12) 0.0302(3) Uani 1 1 d . . . . .
H4 H 0.466811 1.026448 0.757350 0.036 Uiso 1 1 calc R . . . .
N5 N 0.31144(14) 0.95668(7) 0.64504(9) 0.0277(2) Uani 1 1 d . . . . .
C6 C 0.39639(16) 0.87699(8) 0.63908(11) 0.0275(3) Uani 1 1 d . . . . .
H6 H 0.325070 0.839884 0.588492 0.033 Uiso 1 1 calc R . . . .
C7 C 0.41727(18) 0.83833(9) 0.75755(11) 0.0312(3) Uani 1 1 d . . . . .
H7A H 0.473714 0.877679 0.811561 0.037 Uiso 1 1 calc R . . . .
H7B H 0.305516 0.825636 0.785040 0.037 Uiso 1 1 calc R . . . .
C8 C 0.52072(19) 0.75991(9) 0.75423(12) 0.0336(3) Uani 1 1 d . . . . .
H8A H 0.538028 0.736718 0.832079 0.040 Uiso 1 1 calc R . . . .
H8B H 0.460820 0.718734 0.704860 0.040 Uiso 1 1 calc R . . . .
N9 N 0.68412(15) 0.77953(7) 0.70875(10) 0.0303(3) Uani 1 1 d . . . . .
C10 C 0.66603(18) 0.80886(9) 0.58915(11) 0.0305(3) Uani 1 1 d . . . . .
H10A H 0.607705 0.767033 0.540033 0.037 Uiso 1 1 calc R . . . .
H10B H 0.777943 0.818896 0.560136 0.037 Uiso 1 1 calc R . . . .
C11 C 0.56485(17) 0.88801(8) 0.58661(11) 0.0287(3) Uani 1 1 d . . . . .
H11A H 0.545384 0.906596 0.506527 0.034 Uiso 1 1 calc R . . . .
H11B H 0.630060 0.931045 0.629180 0.034 Uiso 1 1 calc R . . . .
S12 S 0.83725(4) 0.71497(2) 0.74112(3) 0.03456(12) Uani 1 1 d . . . . .
O13 O 0.83831(17) 0.70122(7) 0.86183(9) 0.0473(3) Uani 1 1 d . . . . .
O14 O 0.98355(14) 0.74651(7) 0.69202(11) 0.0463(3) Uani 1 1 d . . . . .
C15 C 0.78247(17) 0.62177(8) 0.67263(11) 0.0286(3) Uani 1 1 d . . . . .
C16 C 0.68703(17) 0.56442(9) 0.72846(12) 0.0313(3) Uani 1 1 d . . . . .
H16 H 0.649929 0.575933 0.802142 0.038 Uiso 1 1 calc R . . . .
C17 C 0.64705(18) 0.49060(9) 0.67528(12) 0.0329(3) Uani 1 1 d . . . . .
H17 H 0.582713 0.451312 0.713305 0.040 Uiso 1 1 calc R . . . .
C18 C 0.69947(18) 0.47287(8) 0.56694(12) 0.0314(3) Uani 1 1 d . . . . .
C19 C 0.79076(19) 0.53212(9) 0.51176(12) 0.0344(3) Uani 1 1 d . . . . .
H19 H 0.824806 0.521360 0.437073 0.041 Uiso 1 1 calc R . . . .
C20 C 0.83289(18) 0.60628(9) 0.56335(12) 0.0323(3) Uani 1 1 d . . . . .
H20 H 0.895309 0.646008 0.524692 0.039 Uiso 1 1 calc R . . . .
C21 C 0.6592(2) 0.39195(9) 0.51001(14) 0.0417(4) Uani 1 1 d . . . . .
H21A H 0.706117 0.390772 0.434832 0.063 Uiso 0.5 1 calc R . P . .
H21B H 0.708015 0.347361 0.557262 0.063 Uiso 0.5 1 calc R . P . .
H21C H 0.537217 0.384990 0.500860 0.063 Uiso 0.5 1 calc R . P . .
H21D H 0.594782 0.357976 0.560470 0.063 Uiso 0.5 1 calc R . P . .
H21E H 0.592884 0.401388 0.438041 0.063 Uiso 0.5 1 calc R . P . .
H21F H 0.763682 0.363759 0.494443 0.063 Uiso 0.5 1 calc R . P . .

loop_
_atom_site_aniso_label
_atom_site_aniso_U_11
_atom_site_aniso_U_22
_atom_site_aniso_U_33
_atom_site_aniso_U_23
_atom_site_aniso_U_13
_atom_site_aniso_U_12
C1 0.0275(6) 0.0402(8) 0.0301(7) 0.0003(6) -0.0013(5) 0.0034(5)
N2 0.0322(6) 0.0413(7) 0.0355(6) 0.0026(5) 0.0034(5) 0.0088(5)
C3 0.0339(7) 0.0326(7) 0.0326(7) -0.0013(5) 0.0068(5) 0.0030(5)
C4 0.0310(6) 0.0314(7) 0.0281(6) -0.0027(5) 0.0015(5) -0.0006(5)
N5 0.0267(5) 0.0305(6) 0.0254(5) -0.0009(4) -0.0010(4) 0.0021(4)
C6 0.0300(6) 0.0271(6) 0.0251(6) -0.0024(5) -0.0015(5) 0.0016(5)
C7 0.0368(7) 0.0305(7) 0.0267(6) 0.0010(5) 0.0044(5) 0.0025(5)
C8 0.0427(8) 0.0286(7) 0.0297(7) 0.0022(5) 0.0045(6) 0.0025(6)
N9 0.0356(6) 0.0269(6) 0.0280(6) -0.0006(4) -0.0013(5) 0.0044(4)
C10 0.0350(7) 0.0300(7) 0.0264(6) -0.0007(5) 0.0021(5) 0.0044(5)
C11 0.0325(7) 0.0290(6) 0.0245(6) 0.0012(5) 0.0016(5) 0.0025(5)
S12 0.0377(2) 0.02948(19) 0.0350(2) -0.00337(13) -0.00954(14) 0.00552(13)
O13 0.0661(8) 0.0401(6) 0.0333(6) -0.0059(5) -0.0172(5) 0.0133(5)
O14 0.0348(6) 0.0371(6) 0.0655(8) -0.0019(5) -0.0091(5) 0.0008(4)
C15 0.0310(6) 0.0268(6) 0.0274(6) -0.0003(5) -0.0027(5) 0.0067(5)
C16 0.0339(7) 0.0343(7) 0.0258(6) 0.0016(5) 0.0021(5) 0.0072(5)
C17 0.0340(7) 0.0325(7) 0.0322(7) 0.0067(6) 0.0008(5) 0.0023(5)
C18 0.0360(7) 0.0265(6) 0.0311(7) 0.0006(5) -0.0043(5) 0.0075(5)
C19 0.0437(8) 0.0334(7) 0.0266(6) -0.0009(5) 0.0055(6) 0.0080(6)
C20 0.0365(7) 0.0301(7) 0.0306(7) 0.0038(5) 0.0048(5) 0.0043(5)
C21 0.0523(9) 0.0283(7) 0.0432(8) -0.0024(6) -0.0071(7) 0.0054(6)

loop_
_atom_type_symbol
_atom_type_description
_atom_type_scat_dispersion_real
_atom_type_scat_dispersion_imag
_atom_type_scat_source
C C 0.0181 0.0091 'International Tables Vol C Tables 4.2.6.8 and 6.1.1.4'
H H 0.0000 0.0000 'International Tables Vol C Tables 4.2.6.8 and 6.1.1.4'
N N 0.0311 0.0180 'International Tables Vol C Tables 4.2.6.8 and 6.1.1.4'
O O 0.0492 0.0322 'International Tables Vol C Tables 4.2.6.8 and 6.1.1.4'
S S 0.3331 0.5567 'International Tables Vol C Tables 4.2.6.8 and 6.1.1.4'

loop_
_geom_angle_atom_site_label_1
_geom_angle_atom_site_label_2
_geom_angle_atom_site_label_3
_geom_angle
_geom_angle_site_symmetry_1
_geom_angle_site_symmetry_3
_geom_angle_publ_flag
N2 C1 H1 124.0 . . ?
N2 C1 N5 112.09(13) . . ?
N5 C1 H1 124.0 . . ?
C1 N2 C3 104.82(12) . . ?
N2 C3 H3 124.8 . . ?
C4 C3 N2 110.46(13) . . ?
C4 C3 H3 124.8 . . ?
C3 C4 H4 127.0 . . ?
C3 C4 N5 106.10(12) . . ?
N5 C4 H4 127.0 . . ?
C1 N5 C4 106.54(12) . . ?
C1 N5 C6 127.32(12) . . ?
C4 N5 C6 125.97(11) . . ?
N5 C6 H6 108.4 . . ?
N5 C6 C7 110.25(11) . . ?
N5 C6 C11 109.69(11) . . ?
C7 C6 H6 108.4 . . ?
C11 C6 H6 108.4 . . ?
C11 C6 C7 111.58(11) . . ?
C6 C7 H7A 109.5 . . ?
C6 C7 H7B 109.5 . . ?
H7A C7 H7B 108.1 . . ?
C8 C7 C6 110.58(11) . . ?
C8 C7 H7A 109.5 . . ?
C8 C7 H7B 109.5 . . ?
C7 C8 H8A 109.9 . . ?
C7 C8 H8B 109.9 . . ?
H8A C8 H8B 108.3 . . ?
N9 C8 C7 108.70(11) . . ?
N9 C8 H8A 109.9 . . ?
N9 C8 H8B 109.9 . . ?
C8 N9 C10 112.15(11) . . ?
C8 N9 S12 116.15(9) . . ?
C10 N9 S12 116.96(9) . . ?
N9 C10 H10A 110.1 . . ?
N9 C10 H10B 110.1 . . ?
N9 C10 C11 108.19(11) . . ?
H10A C10 H10B 108.4 . . ?
C11 C10 H10A 110.1 . . ?
C11 C10 H10B 110.1 . . ?
C6 C11 H11A 109.2 . . ?
C6 C11 H11B 109.2 . . ?
C10 C11 C6 111.91(11) . . ?
C10 C11 H11A 109.2 . . ?
C10 C11 H11B 109.2 . . ?
H11A C11 H11B 107.9 . . ?
N9 S12 C15 106.75(6) . . ?
O13 S12 N9 106.67(7) . . ?
O13 S12 C15 107.54(7) . . ?
O14 S12 N9 106.99(7) . . ?
O14 S12 O13 120.01(8) . . ?
O14 S12 C15 108.19(7) . . ?
C16 C15 S12 119.43(10) . . ?
C20 C15 S12 119.94(11) . . ?
C20 C15 C16 120.63(13) . . ?
C15 C16 H16 120.4 . . ?
C17 C16 C15 119.25(13) . . ?
C17 C16 H16 120.4 . . ?
C16 C17 H17 119.4 . . ?
C16 C17 C18 121.17(13) . . ?
C18 C17 H17 119.4 . . ?
C17 C18 C19 118.41(13) . . ?
C17 C18 C21 121.24(14) . . ?
C19 C18 C21 120.34(13) . . ?
C18 C19 H19 119.3 . . ?
C20 C19 C18 121.48(13) . . ?
C20 C19 H19 119.3 . . ?
C15 C20 H20 120.5 . . ?
C19 C20 C15 119.02(13) . . ?
C19 C20 H20 120.5 . . ?
C18 C21 H21A 109.5 . . ?
C18 C21 H21B 109.5 . . ?
C18 C21 H21C 109.5 . . ?
H21A C21 H21B 109.5 . . ?
H21A C21 H21C 109.5 . . ?
H21B C21 H21C 109.5 . . ?
H21D C21 H21E 109.5 . . ?
H21D C21 H21F 109.5 . . ?
H21E C21 H21F 109.5 . . ?

loop_
_geom_bond_atom_site_label_1
_geom_bond_atom_site_label_2
_geom_bond_distance
_geom_bond_site_symmetry_2
_geom_bond_publ_flag
C1 H1 0.9500 . ?
C1 N2 1.323(2) . ?
C1 N5 1.3538(17) . ?
N2 C3 1.373(2) . ?
C3 H3 0.9500 . ?
C3 C4 1.359(2) . ?
C4 H4 0.9500 . ?
C4 N5 1.3748(17) . ?
N5 C6 1.4695(17) . ?
C6 H6 1.0000 . ?
C6 C7 1.5256(18) . ?
C6 C11 1.5252(19) . ?
C7 H7A 0.9900 . ?
C7 H7B 0.9900 . ?
C7 C8 1.5242(19) . ?
C8 H8A 0.9900 . ?
C8 H8B 0.9900 . ?
C8 N9 1.4760(19) . ?
N9 C10 1.4807(17) . ?
N9 S12 1.6399(12) . ?
C10 H10A 0.9900 . ?
C10 H10B 0.9900 . ?
C10 C11 1.5220(18) . ?
C11 H11A 0.9900 . ?
C11 H11B 0.9900 . ?
S12 O13 1.4331(12) . ?
S12 O14 1.4307(13) . ?
S12 C15 1.7613(14) . ?
C15 C16 1.396(2) . ?
C15 C20 1.3909(19) . ?
C16 H16 0.9500 . ?
C16 C17 1.384(2) . ?
C17 H17 0.9500 . ?
C17 C18 1.393(2) . ?
C18 C19 1.394(2) . ?
C18 C21 1.504(2) . ?
C19 H19 0.9500 . ?
C19 C20 1.384(2) . ?
C20 H20 0.9500 . ?
C21 H21A 0.9800 . ?
C21 H21B 0.9800 . ?
C21 H21C 0.9800 . ?
C21 H21D 0.9800 . ?
C21 H21E 0.9800 . ?
C21 H21F 0.9800 . ?

loop_
_geom_torsion_atom_site_label_1
_geom_torsion_atom_site_label_2
_geom_torsion_atom_site_label_3
_geom_torsion_atom_site_label_4
_geom_torsion
_geom_torsion_site_symmetry_1
_geom_torsion_site_symmetry_2
_geom_torsion_site_symmetry_3
_geom_torsion_site_symmetry_4
_geom_torsion_publ_flag
C1 N2 C3 C4 0.04(16) . . . . ?
C1 N5 C6 C7 -124.56(14) . . . . ?
C1 N5 C6 C11 112.18(14) . . . . ?
N2 C1 N5 C4 -0.28(16) . . . . ?
N2 C1 N5 C6 -175.72(12) . . . . ?
N2 C3 C4 N5 -0.21(16) . . . . ?
C3 C4 N5 C1 0.28(15) . . . . ?
C3 C4 N5 C6 175.80(12) . . . . ?
C4 N5 C6 C7 60.84(17) . . . . ?
C4 N5 C6 C11 -62.42(16) . . . . ?
N5 C1 N2 C3 0.15(16) . . . . ?
N5 C6 C7 C8 -174.28(11) . . . . ?
N5 C6 C11 C10 174.34(10) . . . . ?
C6 C7 C8 N9 56.97(15) . . . . ?
C7 C6 C11 C10 51.86(15) . . . . ?
C7 C8 N9 C10 -63.74(14) . . . . ?
C7 C8 N9 S12 158.08(9) . . . . ?
C8 N9 C10 C11 62.41(14) . . . . ?
C8 N9 S12 O13 -48.70(12) . . . . ?
C8 N9 S12 O14 -178.30(10) . . . . ?
C8 N9 S12 C15 66.05(11) . . . . ?
N9 C10 C11 C6 -55.34(14) . . . . ?
N9 S12 C15 C16 -88.32(12) . . . . ?
N9 S12 C15 C20 91.00(12) . . . . ?
C10 N9 S12 O13 175.16(10) . . . . ?
C10 N9 S12 O14 45.56(12) . . . . ?
C10 N9 S12 C15 -70.09(11) . . . . ?
C11 C6 C7 C8 -52.13(15) . . . . ?
S12 N9 C10 C11 -159.77(9) . . . . ?
S12 C15 C16 C17 -178.74(10) . . . . ?
S12 C15 C20 C19 179.00(11) . . . . ?
O13 S12 C15 C16 25.84(13) . . . . ?
O13 S12 C15 C20 -154.83(11) . . . . ?
O14 S12 C15 C16 156.83(11) . . . . ?
O14 S12 C15 C20 -23.84(13) . . . . ?
C15 C16 C17 C18 -0.4(2) . . . . ?
C16 C15 C20 C19 -1.7(2) . . . . ?
C16 C17 C18 C19 -1.3(2) . . . . ?
C16 C17 C18 C21 178.71(13) . . . . ?
C17 C18 C19 C20 1.6(2) . . . . ?
C18 C19 C20 C15 -0.1(2) . . . . ?
C20 C15 C16 C17 1.9(2) . . . . ?
C21 C18 C19 C20 -178.44(13) . . . . ?
